data_7056898
loop_
_publ_author_name
'Doroshenko, Iaroslav'
'Babiak, Michal'
'Buchholz, Axel'
'Tucek, Jiri'
'Plass, Winfried'
'Pinkas, Jiri'

_publ_section_title
;
 Hexanuclear iron(iii) \a-aminophosphonate: synthesis, structure, and
 magnetic properties of a molecular wheel
;
_journal_issue 3
_journal_name_full 'New Journal of Chemistry'
_journal_page_first 1931
_journal_paper_doi 10.1039/C7NJ03606J
_journal_volume 42
_journal_year 2018
_chemical_formula_sum 'C36 H108 Fe6 N12 O42 P12'
_chemical_formula_weight 2088.08
_space_group_crystal_system monoclinic
_space_group_IT_number 14
_space_group_name_Hall '-P 2ybc'
_space_group_name_H-M_alt 'P 1 21/c 1'
_symmetry_space_group_name_Hall '-P 2ybc'
_symmetry_space_group_name_H-M 'P 1 21/c 1'
_atom_sites_solution_hydrogens geom
_audit_creation_method
;
by MiB
;
_audit_update_record
;
2017-08-08 deposited with the CCDC.
2017-12-19 downloaded from the CCDC.
;
_cell_angle_alpha 90
_cell_angle_beta 106.5300(10)
_cell_angle_gamma 90
_cell_formula_units_Z 4
_cell_length_a 26.4924(3)
_cell_length_b 17.3470(2)
_cell_length_c 27.3768(3)
_cell_measurement_reflns_used 35669
_cell_measurement_temperature 120(2)
_cell_measurement_theta_max 29.8940
_cell_measurement_theta_min 2.9570
_cell_volume 12061.4(2)
_computing_cell_refinement
;
CrysAlisPro, Agilent Technologies,
Version 1.171.37.31 (release 14-01-2014 CrysAlis171 .NET)
(compiled Jan 14 2014,18:38:05)
;
_computing_data_collection
;
CrystalClear-SM Expert 2.0 r15 (Rigaku, 2011)
;
_computing_data_reduction
;
CrysAlisPro, Agilent Technologies,
Version 1.171.37.31 (release 14-01-2014 CrysAlis171 .NET)
(compiled Jan 14 2014,18:38:05)
;
_computing_structure_refinement 'SHELXL-2014/7 (Sheldrick, 2014)'
_diffrn_ambient_temperature 120(2)
_diffrn_measured_fraction_theta_full 0.998
_diffrn_measured_fraction_theta_max 0.998
_diffrn_measurement_device_type 'AFC11 (Right): Eulerian 3 circle'
_diffrn_measurement_method 'Profile data from \w-scans'
_diffrn_radiation_type 'Molybdenum K\a'
_diffrn_radiation_wavelength 0.71075
_diffrn_reflns_av_R_equivalents 0.0204
_diffrn_reflns_av_unetI/netI 0.0183
_diffrn_reflns_Laue_measured_fraction_full 0.998
_diffrn_reflns_Laue_measured_fraction_max 0.998
_diffrn_reflns_limit_h_max 32
_diffrn_reflns_limit_h_min -32
_diffrn_reflns_limit_k_max 21
_diffrn_reflns_limit_k_min -20
_diffrn_reflns_limit_l_max 31
_diffrn_reflns_limit_l_min -33
_diffrn_reflns_number 68076
_diffrn_reflns_point_group_measured_fraction_full 0.998
_diffrn_reflns_point_group_measured_fraction_max 0.998
_diffrn_reflns_theta_full 25.242
_diffrn_reflns_theta_max 25.682
_diffrn_reflns_theta_min 2.692
_diffrn_source 'Rotating Anode MicroMax-007HF DW 1.2 kW'
_diffrn_standards_decay_% 0(infinity)
_diffrn_standards_interval_count infinity
_diffrn_standards_number 0
_exptl_absorpt_coefficient_mu 0.927
_exptl_absorpt_correction_T_max 1.00000
_exptl_absorpt_correction_T_min 0.77930
_exptl_absorpt_correction_type multi-scan
_exptl_absorpt_process_details
;
CrysAlisPro, Agilent Technologies,
Version 1.171.37.31 (release 14-01-2014 CrysAlis171 .NET)
(compiled Jan 14 2014,18:38:05)
Empirical absorption correction using spherical harmonics,
 implemented in SCALE3 ABSPACK scaling algorithm.
;
_exptl_crystal_colour colourless
_exptl_crystal_density_diffrn 1.150
_exptl_crystal_description block
_exptl_crystal_F_000 4320
_exptl_crystal_size_max 0.160
_exptl_crystal_size_mid 0.130
_exptl_crystal_size_min 0.130
_refine_diff_density_max 0.875
_refine_diff_density_min -0.578
_refine_diff_density_rms 0.098
_refine_ls_extinction_method none
_refine_ls_goodness_of_fit_ref 1.058
_refine_ls_hydrogen_treatment constr
_refine_ls_matrix_type full
_refine_ls_number_parameters 1009
_refine_ls_number_reflns 22874
_refine_ls_number_restraints 0
_refine_ls_restrained_S_all 1.058
_refine_ls_R_factor_all 0.0468
_refine_ls_R_factor_gt 0.0447
_refine_ls_shift/su_max 0.002
_refine_ls_shift/su_mean 0.000
_refine_ls_structure_factor_coef Fsqd
_refine_ls_weighting_details 'w=1/[\s^2^(Fo^2^)+(0.0555P)^2^+40.2703P] where P=(Fo^2^+2Fc^2^)/3'
_refine_ls_weighting_scheme calc
_refine_ls_wR_factor_gt 0.1210
_refine_ls_wR_factor_ref 0.1224
_reflns_Friedel_coverage 0.000
_reflns_number_gt 21697
_reflns_number_total 22874
_reflns_threshold_expression 'I > 2\s(I)'
_cod_data_source_file c7nj03606j2.cif
_cod_data_source_block Fe3A3Na
_cod_depositor_comments 'Adding full bibliography for 7056898.cif.'
_cod_database_code 7056898
_shelx_shelxl_version_number 2014/7
_shelx_space_group_comment
;
The symmetry employed for this shelxl refinement is uniquely defined
by the following loop, which should always be used as a source of
symmetry information in preference to the above space-group names.
They are only intended as comments.
;
_shelx_estimated_absorpt_t_min 0.866
_shelx_estimated_absorpt_t_max 0.889

loop_
_space_group_symop_operation_xyz
'x, y, z'
'-x, y+1/2, -z+1/2'
'-x, -y, -z'
'x, -y-1/2, z-1/2'

loop_
_atom_site_label
_atom_site_type_symbol
_atom_site_fract_x
_atom_site_fract_y
_atom_site_fract_z
_atom_site_U_iso_or_equiv
_atom_site_adp_type
_atom_site_occupancy
_atom_site_site_symmetry_order
_atom_site_calc_flag
_atom_site_refinement_flags_posn
_atom_site_refinement_flags_adp
Fe1 Fe 0.08025(2) 0.34584(2) 0.47196(2) 0.01204(9) Uani 1 1 d . .
Fe2 Fe 0.13896(2) 0.53076(2) 0.51608(2) 0.01192(9) Uani 1 1 d . .
Fe3 Fe 0.05743(2) 0.68792(2) 0.54009(2) 0.01273(9) Uani 1 1 d . .
Fe4 Fe 0.36754(2) 0.02603(2) 0.51293(2) 0.01167(9) Uani 1 1 d . .
Fe5 Fe 0.46669(2) 0.17644(2) 0.54939(2) 0.01199(9) Uani 1 1 d . .
Fe6 Fe 0.59929(2) 0.15260(2) 0.54044(2) 0.01205(9) Uani 1 1 d . .
P1 P 0.18822(3) 0.40774(4) 0.45108(3) 0.01274(15) Uani 1 1 d . .
P2 P 0.15016(3) 0.37924(4) 0.59312(3) 0.01323(15) Uani 1 1 d . .
P3 P 0.08455(3) 0.66796(4) 0.43012(3) 0.01306(15) Uani 1 1 d . .
P4 P 0.18669(3) 0.68107(4) 0.58616(3) 0.01400(15) Uani 1 1 d . .
P5 P -0.02875(3) 0.82645(4) 0.52822(3) 0.01457(16) Uani 1 1 d . .
P6 P 0.01343(3) 0.64362(4) 0.63859(3) 0.01382(15) Uani 1 1 d . .
P7 P 0.36141(3) 0.16857(4) 0.59001(3) 0.01405(15) Uani 1 1 d . .
P8 P 0.37633(3) 0.16900(4) 0.43600(3) 0.01315(15) Uani 1 1 d . .
P9 P 0.56977(3) 0.12837(5) 0.64931(3) 0.01475(16) Uani 1 1 d . .
P10 P 0.54304(3) 0.32190(4) 0.54314(3) 0.01421(15) Uani 1 1 d . .
P11 P 0.71955(3) 0.09395(4) 0.55744(3) 0.01361(15) Uani 1 1 d . .
P12 P 0.59951(3) 0.13209(4) 0.41821(3) 0.01330(15) Uani 1 1 d . .
O1 O 0.08446(8) 0.45911(12) 0.47753(8) 0.0138(4) Uani 1 1 d . .
O2 O 0.14791(8) 0.34506(12) 0.45300(8) 0.0148(4) Uani 1 1 d . .
O3 O 0.24220(8) 0.37501(12) 0.45676(8) 0.0166(4) Uani 1 1 d . .
O4 O 0.19069(8) 0.47258(12) 0.48977(8) 0.0150(4) Uani 1 1 d . .
O5 O 0.11856(8) 0.33205(12) 0.54702(8) 0.0154(4) Uani 1 1 d . .
O6 O 0.12907(9) 0.37373(13) 0.63835(8) 0.0198(5) Uani 1 1 d . .
O7 O 0.15894(8) 0.46262(12) 0.57901(8) 0.0155(4) Uani 1 1 d . .
O8 O 0.08369(8) 0.57962(12) 0.54206(8) 0.0139(4) Uani 1 1 d . .
O9 O 0.12234(8) 0.60219(12) 0.45414(8) 0.0148(4) Uani 1 1 d . .
O10 O 0.04369(9) 0.64321(13) 0.38244(9) 0.0207(5) Uani 1 1 d . .
O11 O 0.06132(8) 0.70818(12) 0.46849(8) 0.0168(4) Uani 1 1 d . .
O12 O 0.19042(8) 0.60989(12) 0.55406(8) 0.0155(4) Uani 1 1 d . .
O13 O 0.23026(9) 0.73784(13) 0.59083(9) 0.0216(5) Uani 1 1 d . .
O14 O 0.13243(8) 0.71970(12) 0.56801(9) 0.0185(5) Uani 1 1 d . .
O15 O -0.01391(8) 0.64538(12) 0.50953(8) 0.0145(4) Uani 1 1 d . .
O16 O 0.02607(8) 0.79151(12) 0.53869(9) 0.0176(4) Uani 1 1 d . .
O17 O -0.02854(9) 0.89836(13) 0.55876(9) 0.0228(5) Uani 1 1 d . .
O18 O -0.07055(9) 0.76830(12) 0.53326(9) 0.0203(5) Uani 1 1 d . .
O19 O 0.05249(8) 0.67656(12) 0.61230(8) 0.0163(4) Uani 1 1 d . .
O20 O 0.03081(9) 0.56667(13) 0.66273(9) 0.0214(5) Uani 1 1 d . .
O21 O -0.04336(8) 0.64326(13) 0.60389(8) 0.0171(4) Uani 1 1 d . .
O22 O 0.43931(8) 0.06944(12) 0.54270(8) 0.0135(4) Uani 1 1 d . .
O23 O 0.33764(8) 0.10178(13) 0.55353(8) 0.0160(4) Uani 1 1 d . .
O24 O 0.32195(9) 0.22844(13) 0.59369(9) 0.0221(5) Uani 1 1 d . .
O25 O 0.40896(9) 0.20469(12) 0.57777(8) 0.0178(4) Uani 1 1 d . .
O26 O 0.35008(8) 0.10176(12) 0.45587(8) 0.0155(4) Uani 1 1 d . .
O27 O 0.39131(9) 0.14811(14) 0.38905(9) 0.0226(5) Uani 1 1 d . .
O28 O 0.42132(8) 0.20466(12) 0.47773(8) 0.0157(4) Uani 1 1 d . .
O29 O 0.52187(8) 0.14311(12) 0.51894(8) 0.0134(4) Uani 1 1 d . .
O30 O 0.51268(8) 0.15043(12) 0.62135(8) 0.0165(4) Uani 1 1 d . .
O31 O 0.57460(9) 0.05567(14) 0.68012(9) 0.0222(5) Uani 1 1 d . .
O32 O 0.60577(8) 0.12966(13) 0.61431(8) 0.0169(4) Uani 1 1 d . .
O33 O 0.49477(8) 0.28474(12) 0.55375(8) 0.0167(4) Uani 1 1 d . .
O34 O 0.55797(9) 0.39630(12) 0.57154(9) 0.0200(5) Uani 1 1 d . .
O35 O 0.58980(8) 0.26558(12) 0.55338(8) 0.0164(4) Uani 1 1 d . .
O36 O 0.60008(8) 0.04025(12) 0.52893(8) 0.0136(4) Uani 1 1 d . .
O37 O 0.67777(8) 0.15456(12) 0.55825(8) 0.0168(4) Uani 1 1 d . .
O38 O 0.76978(8) 0.12809(13) 0.55158(9) 0.0190(5) Uani 1 1 d . .
O39 O 0.69927(8) 0.03025(13) 0.51773(8) 0.0171(4) Uani 1 1 d . .
O40 O 0.59746(8) 0.17485(12) 0.46677(8) 0.0152(4) Uani 1 1 d . .
O41 O 0.54843(9) 0.13730(14) 0.37675(9) 0.0237(5) Uani 1 1 d . .
O42 O 0.61871(8) 0.04873(12) 0.42837(8) 0.0160(4) Uani 1 1 d . .
N1 N 0.11179(10) 0.48349(15) 0.37971(10) 0.0162(5) Uani 1 1 d . .
H1A H 0.0993 0.5023 0.3475 0.024 Uiso 1 1 calc R U
H1B H 0.1130 0.5221 0.4025 0.024 Uiso 1 1 calc R U
H1C H 0.0901 0.4455 0.3846 0.024 Uiso 1 1 calc R U
N2 N 0.23340(11) 0.31817(16) 0.56549(11) 0.0200(6) Uani 1 1 d . .
H2A H 0.2652 0.2939 0.5745 0.030 Uiso 1 1 calc R U
H2B H 0.2365 0.3642 0.5506 0.030 Uiso 1 1 calc R U
H2C H 0.2094 0.2882 0.5431 0.030 Uiso 1 1 calc R U
N3 N 0.16836(11) 0.75891(16) 0.46271(11) 0.0209(6) Uani 1 1 d . .
H3A H 0.1901 0.7964 0.4572 0.031 Uiso 1 1 calc R U
H3B H 0.1874 0.7155 0.4742 0.031 Uiso 1 1 calc R U
H3C H 0.1527 0.7754 0.4864 0.031 Uiso 1 1 calc R U
N4 N 0.14934(10) 0.58925(16) 0.64902(10) 0.0180(5) Uani 1 1 d . .
H4A H 0.1511 0.5732 0.6811 0.027 Uiso 1 1 calc R U
H4B H 0.1519 0.5478 0.6295 0.027 Uiso 1 1 calc R U
H4C H 0.1181 0.6136 0.6352 0.027 Uiso 1 1 calc R U
N5 N -0.04716(11) 0.78098(15) 0.43062(10) 0.0194(6) Uani 1 1 d . .
H5A H -0.0571 0.7920 0.3967 0.029 Uiso 1 1 calc R U
H5B H -0.0701 0.7465 0.4375 0.029 Uiso 1 1 calc R U
H5C H -0.0142 0.7604 0.4396 0.029 Uiso 1 1 calc R U
N6 N -0.01433(11) 0.78543(16) 0.66427(11) 0.0208(6) Uani 1 1 d . .
H6A H -0.0197 0.8181 0.6883 0.031 Uiso 1 1 calc R U
H6B H -0.0458 0.7733 0.6417 0.031 Uiso 1 1 calc R U
H6C H 0.0067 0.8087 0.6475 0.031 Uiso 1 1 calc R U
N7 N 0.42804(11) 0.06615(16) 0.64901(10) 0.0203(6) Uani 1 1 d . .
H7A H 0.4431 0.0448 0.6801 0.030 Uiso 1 1 calc R U
H7B H 0.4532 0.0903 0.6379 0.030 Uiso 1 1 calc R U
H7C H 0.4127 0.0285 0.6265 0.030 Uiso 1 1 calc R U
N8 N 0.31242(11) 0.25874(16) 0.47117(11) 0.0222(6) Uani 1 1 d . .
H8A H 0.2853 0.2929 0.4658 0.033 Uiso 1 1 calc R U
H8B H 0.3415 0.2792 0.4937 0.033 Uiso 1 1 calc R U
H8C H 0.3034 0.2142 0.4841 0.033 Uiso 1 1 calc R U
N9 N 0.58000(12) 0.28170(17) 0.66614(11) 0.0249(6) Uani 1 1 d . .
H9AN H 0.5937 0.3220 0.6870 0.037 Uiso 1 1 calc R U
H9BN H 0.5444 0.2866 0.6548 0.037 Uiso 1 1 calc R U
H9CN H 0.5936 0.2815 0.6391 0.037 Uiso 1 1 calc R U
N10 N 0.50802(11) 0.27359(15) 0.44437(10) 0.0173(5) Uani 1 1 d . .
H10A H 0.4991 0.2850 0.4105 0.026 Uiso 1 1 calc R U
H10B H 0.4798 0.2524 0.4522 0.026 Uiso 1 1 calc R U
H10C H 0.5352 0.2395 0.4520 0.026 Uiso 1 1 calc R U
N11 N 0.68839(10) 0.00787(15) 0.62611(10) 0.0169(5) Uani 1 1 d . .
H11A H 0.6964 -0.0177 0.6564 0.025 Uiso 1 1 calc R U
H11B H 0.6762 -0.0262 0.6001 0.025 Uiso 1 1 calc R U
H11C H 0.6632 0.0438 0.6254 0.025 Uiso 1 1 calc R U
N12 N 0.70008(10) 0.18163(15) 0.44117(10) 0.0173(5) Uani 1 1 d . .
H12A H 0.7273 0.2010 0.4309 0.026 Uiso 1 1 calc R U
H12B H 0.7077 0.1325 0.4526 0.026 Uiso 1 1 calc R U
H12C H 0.6950 0.2113 0.4667 0.026 Uiso 1 1 calc R U
C1 C 0.16642(12) 0.45126(18) 0.38718(12) 0.0158(6) Uani 1 1 d . .
C2 C 0.16348(14) 0.3919(2) 0.34569(13) 0.0237(7) Uani 1 1 d . .
H2D H 0.1512 0.4168 0.3123 0.035 Uiso 1 1 calc R U
H2E H 0.1389 0.3509 0.3482 0.035 Uiso 1 1 calc R U
H2F H 0.1985 0.3698 0.3499 0.035 Uiso 1 1 calc R U
C3 C 0.20379(13) 0.5172(2) 0.38362(14) 0.0236(7) Uani 1 1 d . .
H3D H 0.1906 0.5431 0.3506 0.035 Uiso 1 1 calc R U
H3E H 0.2390 0.4963 0.3868 0.035 Uiso 1 1 calc R U
H3F H 0.2057 0.5542 0.4111 0.035 Uiso 1 1 calc R U
C4 C 0.21538(12) 0.33179(18) 0.61236(12) 0.0161(6) Uani 1 1 d . .
C5 C 0.21150(14) 0.2527(2) 0.63592(14) 0.0267(8) Uani 1 1 d . .
H5D H 0.2462 0.2281 0.6456 0.040 Uiso 1 1 calc R U
H5E H 0.1866 0.2203 0.6110 0.040 Uiso 1 1 calc R U
H5F H 0.1992 0.2591 0.6662 0.040 Uiso 1 1 calc R U
C6 C 0.25650(13) 0.3815(2) 0.64876(14) 0.0280(8) Uani 1 1 d . .
H6D H 0.2895 0.3526 0.6606 0.042 Uiso 1 1 calc R U
H6E H 0.2441 0.3957 0.6780 0.042 Uiso 1 1 calc R U
H6F H 0.2624 0.4283 0.6311 0.042 Uiso 1 1 calc R U
C7 C 0.12647(12) 0.74131(17) 0.41330(12) 0.0159(6) Uani 1 1 d . .
C8 C 0.15372(14) 0.7123(2) 0.37485(14) 0.0246(7) Uani 1 1 d . .
H8D H 0.1762 0.7531 0.3677 0.037 Uiso 1 1 calc R U
H8E H 0.1272 0.6977 0.3433 0.037 Uiso 1 1 calc R U
H8F H 0.1754 0.6672 0.3889 0.037 Uiso 1 1 calc R U
C9 C 0.09610(14) 0.81496(19) 0.39461(14) 0.0242(7) Uani 1 1 d . .
H9A H 0.1199 0.8534 0.3869 0.036 Uiso 1 1 calc R U
H9B H 0.0814 0.8350 0.4211 0.036 Uiso 1 1 calc R U
H9C H 0.0674 0.8040 0.3638 0.036 Uiso 1 1 calc R U
C10 C 0.19403(12) 0.64428(19) 0.65109(12) 0.0179(6) Uani 1 1 d . .
C11 C 0.24519(13) 0.6001(2) 0.67073(13) 0.0239(7) Uani 1 1 d . .
H11D H 0.2486 0.5818 0.7054 0.036 Uiso 1 1 calc R U
H11E H 0.2749 0.6341 0.6710 0.036 Uiso 1 1 calc R U
H11F H 0.2452 0.5559 0.6484 0.036 Uiso 1 1 calc R U
C12 C 0.19034(15) 0.7104(2) 0.68666(14) 0.0295(8) Uani 1 1 d . .
H12D H 0.1911 0.6897 0.7202 0.044 Uiso 1 1 calc R U
H12E H 0.1574 0.7386 0.6725 0.044 Uiso 1 1 calc R U
H12F H 0.2202 0.7454 0.6902 0.044 Uiso 1 1 calc R U
C13 C -0.04732(14) 0.85446(18) 0.46078(13) 0.0213(7) Uani 1 1 d . .
C14 C -0.00654(19) 0.9086(2) 0.45016(15) 0.0358(9) Uani 1 1 d . .
H14A H -0.0141 0.9165 0.4133 0.054 Uiso 1 1 calc R U
H14B H 0.0286 0.8860 0.4634 0.054 Uiso 1 1 calc R U
H14C H -0.0078 0.9583 0.4669 0.054 Uiso 1 1 calc R U
C15 C -0.10204(17) 0.8894(3) 0.44360(16) 0.0421(11) Uani 1 1 d . .
H15A H -0.1106 0.9026 0.4073 0.063 Uiso 1 1 calc R U
H15B H -0.1031 0.9361 0.4634 0.063 Uiso 1 1 calc R U
H15C H -0.1278 0.8521 0.4489 0.063 Uiso 1 1 calc R U
C16 C 0.01202(12) 0.71276(18) 0.68972(12) 0.0173(6) Uani 1 1 d . .
C17 C 0.06690(13) 0.7356(2) 0.72195(14) 0.0266(8) Uani 1 1 d . .
H17A H 0.0640 0.7706 0.7492 0.040 Uiso 1 1 calc R U
H17B H 0.0856 0.7617 0.7004 0.040 Uiso 1 1 calc R U
H17C H 0.0865 0.6894 0.7370 0.040 Uiso 1 1 calc R U
C18 C -0.02062(15) 0.6808(2) 0.72264(13) 0.0258(7) Uani 1 1 d . .
H18A H -0.0210 0.7181 0.7494 0.039 Uiso 1 1 calc R U
H18B H -0.0051 0.6323 0.7382 0.039 Uiso 1 1 calc R U
H18C H -0.0567 0.6716 0.7015 0.039 Uiso 1 1 calc R U
C19 C 0.38691(13) 0.12384(19) 0.65322(12) 0.0197(7) Uani 1 1 d . .
C20 C 0.34393(14) 0.0811(2) 0.66875(13) 0.0248(7) Uani 1 1 d . .
H20A H 0.3589 0.0568 0.7020 0.037 Uiso 1 1 calc R U
H20B H 0.3287 0.0414 0.6433 0.037 Uiso 1 1 calc R U
H20C H 0.3164 0.1175 0.6709 0.037 Uiso 1 1 calc R U
C21 C 0.41463(16) 0.1836(2) 0.69259(14) 0.0307(8) Uani 1 1 d . .
H21A H 0.4299 0.1582 0.7254 0.046 Uiso 1 1 calc R U
H21B H 0.3891 0.2225 0.6963 0.046 Uiso 1 1 calc R U
H21C H 0.4426 0.2085 0.6814 0.046 Uiso 1 1 calc R U
C22 C 0.32420(12) 0.24214(17) 0.42120(12) 0.0162(6) Uani 1 1 d . .
C23 C 0.27431(13) 0.2119(2) 0.38414(14) 0.0258(7) Uani 1 1 d . .
H23A H 0.2471 0.2519 0.3775 0.039 Uiso 1 1 calc R U
H23B H 0.2620 0.1664 0.3988 0.039 Uiso 1 1 calc R U
H23C H 0.2815 0.1976 0.3521 0.039 Uiso 1 1 calc R U
C24 C 0.34144(13) 0.31696(19) 0.40181(13) 0.0220(7) Uani 1 1 d . .
H24A H 0.3125 0.3543 0.3951 0.033 Uiso 1 1 calc R U
H24B H 0.3509 0.3069 0.3703 0.033 Uiso 1 1 calc R U
H24C H 0.3720 0.3378 0.4276 0.033 Uiso 1 1 calc R U
C25 C 0.59388(13) 0.20719(19) 0.69529(12) 0.0211(7) Uani 1 1 d . .
C26 C 0.56763(17) 0.2054(2) 0.73790(14) 0.0331(9) Uani 1 1 d . .
H26A H 0.5777 0.2515 0.7591 0.050 Uiso 1 1 calc R U
H26B H 0.5790 0.1593 0.7588 0.050 Uiso 1 1 calc R U
H26C H 0.5293 0.2044 0.7232 0.050 Uiso 1 1 calc R U
C27 C 0.65337(15) 0.2065(2) 0.71714(16) 0.0353(9) Uani 1 1 d . .
H27A H 0.6640 0.2455 0.7440 0.053 Uiso 1 1 calc R U
H27B H 0.6697 0.2180 0.6901 0.053 Uiso 1 1 calc R U
H27C H 0.6648 0.1555 0.7315 0.053 Uiso 1 1 calc R U
C28 C 0.52442(13) 0.34643(17) 0.47497(12) 0.0178(6) Uani 1 1 d . .
C29 C 0.47798(15) 0.4015(2) 0.46046(14) 0.0290(8) Uani 1 1 d . .
H29A H 0.4679 0.4106 0.4236 0.044 Uiso 1 1 calc R U
H29B H 0.4879 0.4506 0.4784 0.044 Uiso 1 1 calc R U
H29C H 0.4482 0.3790 0.4700 0.044 Uiso 1 1 calc R U
C30 C 0.57236(15) 0.3805(2) 0.46219(14) 0.0286(8) Uani 1 1 d . .
H30A H 0.5639 0.3892 0.4254 0.043 Uiso 1 1 calc R U
H30B H 0.6020 0.3445 0.4728 0.043 Uiso 1 1 calc R U
H30C H 0.5819 0.4295 0.4802 0.043 Uiso 1 1 calc R U
C31 C 0.73722(12) 0.04725(18) 0.62016(12) 0.0173(6) Uani 1 1 d . .
C32 C 0.75554(14) 0.1056(2) 0.66314(13) 0.0250(7) Uani 1 1 d . .
H32A H 0.7615 0.0794 0.6960 0.037 Uiso 1 1 calc R U
H32B H 0.7285 0.1454 0.6599 0.037 Uiso 1 1 calc R U
H32C H 0.7884 0.1296 0.6612 0.037 Uiso 1 1 calc R U
C33 C 0.77958(13) -0.0136(2) 0.62305(14) 0.0245(7) Uani 1 1 d . .
H33A H 0.7853 -0.0431 0.6547 0.037 Uiso 1 1 calc R U
H33B H 0.8125 0.0117 0.6224 0.037 Uiso 1 1 calc R U
H33C H 0.7681 -0.0486 0.5939 0.037 Uiso 1 1 calc R U
C34 C 0.65068(12) 0.18174(18) 0.39677(12) 0.0160(6) Uani 1 1 d . .
C35 C 0.63637(14) 0.26522(19) 0.38269(13) 0.0231(7) Uani 1 1 d . .
H35A H 0.6645 0.2895 0.3713 0.035 Uiso 1 1 calc R U
H35B H 0.6321 0.2928 0.4125 0.035 Uiso 1 1 calc R U
H35C H 0.6033 0.2672 0.3552 0.035 Uiso 1 1 calc R U
C36 C 0.66305(14) 0.1390(2) 0.35304(13) 0.0246(7) Uani 1 1 d . .
H36A H 0.6893 0.1680 0.3416 0.037 Uiso 1 1 calc R U
H36B H 0.6308 0.1337 0.3248 0.037 Uiso 1 1 calc R U
H36C H 0.6770 0.0878 0.3646 0.037 Uiso 1 1 calc R U

loop_
_atom_site_aniso_label
_atom_site_aniso_U_11
_atom_site_aniso_U_22
_atom_site_aniso_U_33
_atom_site_aniso_U_23
_atom_site_aniso_U_13
_atom_site_aniso_U_12
Fe1 0.0104(2) 0.0096(2) 0.0154(2) -0.00159(16) 0.00243(16) -0.00029(15)
Fe2 0.0106(2) 0.0097(2) 0.0145(2) -0.00157(16) 0.00207(16) 0.00017(15)
Fe3 0.0107(2) 0.0107(2) 0.0161(2) -0.00170(16) 0.00262(16) -0.00001(16)
Fe4 0.0103(2) 0.0099(2) 0.0141(2) -0.00065(16) 0.00222(16) -0.00033(15)
Fe5 0.0110(2) 0.0098(2) 0.0147(2) -0.00123(16) 0.00295(16) -0.00068(15)
Fe6 0.0107(2) 0.0099(2) 0.0149(2) -0.00075(16) 0.00257(16) -0.00044(15)
P1 0.0108(3) 0.0110(3) 0.0158(4) -0.0011(3) 0.0029(3) 0.0009(3)
P2 0.0117(3) 0.0119(4) 0.0148(4) 0.0000(3) 0.0015(3) 0.0014(3)
P3 0.0122(4) 0.0105(3) 0.0154(4) 0.0000(3) 0.0022(3) -0.0007(3)
P4 0.0109(4) 0.0116(4) 0.0181(4) -0.0026(3) 0.0020(3) -0.0016(3)
P5 0.0152(4) 0.0092(3) 0.0195(4) -0.0025(3) 0.0053(3) 0.0000(3)
P6 0.0129(4) 0.0135(4) 0.0136(4) -0.0022(3) 0.0015(3) 0.0001(3)
P7 0.0135(4) 0.0131(4) 0.0159(4) -0.0008(3) 0.0048(3) 0.0018(3)
P8 0.0122(4) 0.0118(3) 0.0144(4) 0.0010(3) 0.0021(3) 0.0023(3)
P9 0.0135(4) 0.0162(4) 0.0134(4) -0.0015(3) 0.0021(3) -0.0009(3)
P10 0.0144(4) 0.0091(3) 0.0187(4) -0.0013(3) 0.0040(3) -0.0013(3)
P11 0.0098(3) 0.0125(4) 0.0170(4) -0.0004(3) 0.0013(3) -0.0016(3)
P12 0.0120(4) 0.0129(4) 0.0145(4) 0.0010(3) 0.0028(3) -0.0007(3)
O1 0.0127(10) 0.0105(10) 0.0165(10) -0.0009(8) 0.0012(8) 0.0002(8)
O2 0.0124(10) 0.0123(10) 0.0199(11) -0.0003(8) 0.0050(8) -0.0003(8)
O3 0.0131(10) 0.0131(10) 0.0237(11) -0.0008(9) 0.0053(9) 0.0016(8)
O4 0.0122(10) 0.0156(10) 0.0166(10) -0.0032(8) 0.0033(8) 0.0002(8)
O5 0.0142(10) 0.0127(10) 0.0169(11) -0.0001(8) 0.0005(8) -0.0008(8)
O6 0.0182(11) 0.0237(12) 0.0177(11) 0.0017(9) 0.0054(9) 0.0025(9)
O7 0.0160(10) 0.0118(10) 0.0170(11) -0.0005(8) 0.0021(8) 0.0006(8)
O8 0.0133(10) 0.0112(10) 0.0170(10) -0.0007(8) 0.0042(8) 0.0015(8)
O9 0.0153(10) 0.0121(10) 0.0161(10) 0.0004(8) 0.0032(8) 0.0002(8)
O10 0.0171(11) 0.0216(12) 0.0197(11) -0.0015(9) -0.0006(9) -0.0032(9)
O11 0.0174(11) 0.0140(10) 0.0191(11) 0.0009(9) 0.0051(9) 0.0030(8)
O12 0.0132(10) 0.0157(10) 0.0170(10) -0.0038(9) 0.0033(8) -0.0021(8)
O13 0.0150(11) 0.0166(11) 0.0309(13) -0.0013(10) 0.0025(9) -0.0058(9)
O14 0.0126(10) 0.0135(10) 0.0268(12) -0.0061(9) 0.0013(9) -0.0004(8)
O15 0.0115(10) 0.0136(10) 0.0173(10) -0.0012(8) 0.0025(8) 0.0001(8)
O16 0.0155(11) 0.0115(10) 0.0243(11) -0.0020(9) 0.0033(9) -0.0007(8)
O17 0.0254(12) 0.0127(11) 0.0324(13) -0.0079(10) 0.0118(10) -0.0025(9)
O18 0.0209(11) 0.0110(10) 0.0329(13) -0.0046(9) 0.0140(10) -0.0020(9)
O19 0.0146(10) 0.0183(11) 0.0151(10) -0.0028(8) 0.0026(8) -0.0022(9)
O20 0.0246(12) 0.0152(11) 0.0214(11) -0.0006(9) 0.0016(9) 0.0007(9)
O21 0.0130(10) 0.0200(11) 0.0166(11) -0.0032(9) 0.0012(9) -0.0006(9)
O22 0.0110(10) 0.0115(10) 0.0172(10) -0.0007(8) 0.0025(8) -0.0018(8)
O23 0.0123(10) 0.0185(11) 0.0168(10) -0.0037(9) 0.0035(8) 0.0019(8)
O24 0.0208(12) 0.0177(11) 0.0305(13) -0.0024(10) 0.0118(10) 0.0046(9)
O25 0.0180(11) 0.0143(10) 0.0230(11) -0.0026(9) 0.0092(9) -0.0002(9)
O26 0.0149(10) 0.0125(10) 0.0173(11) 0.0006(8) 0.0014(8) 0.0003(8)
O27 0.0209(12) 0.0289(13) 0.0185(11) 0.0006(10) 0.0065(9) 0.0070(10)
O28 0.0141(10) 0.0116(10) 0.0194(11) 0.0012(8) 0.0017(9) -0.0009(8)
O29 0.0112(10) 0.0128(10) 0.0154(10) -0.0003(8) 0.0024(8) 0.0003(8)
O30 0.0149(11) 0.0177(11) 0.0158(10) -0.0025(9) 0.0027(8) -0.0020(9)
O31 0.0206(11) 0.0225(12) 0.0221(12) 0.0044(10) 0.0040(9) 0.0005(9)
O32 0.0143(10) 0.0195(11) 0.0158(10) -0.0020(9) 0.0025(8) -0.0005(9)
O33 0.0182(11) 0.0111(10) 0.0219(11) -0.0011(8) 0.0076(9) -0.0011(8)
O34 0.0214(11) 0.0115(10) 0.0276(12) -0.0064(9) 0.0079(10) -0.0034(9)
O35 0.0143(10) 0.0097(10) 0.0234(11) -0.0021(8) 0.0026(9) -0.0012(8)
O36 0.0121(10) 0.0113(10) 0.0163(10) -0.0005(8) 0.0025(8) 0.0011(8)
O37 0.0126(10) 0.0142(10) 0.0229(11) 0.0003(9) 0.0038(9) -0.0006(8)
O38 0.0125(10) 0.0163(11) 0.0281(12) 0.0001(9) 0.0057(9) -0.0025(9)
O39 0.0134(10) 0.0182(11) 0.0185(11) -0.0032(9) 0.0025(9) -0.0026(8)
O40 0.0164(10) 0.0128(10) 0.0175(11) 0.0016(8) 0.0069(9) 0.0008(8)
O41 0.0160(11) 0.0313(13) 0.0204(12) 0.0029(10) -0.0002(9) 0.0000(10)
O42 0.0202(11) 0.0123(10) 0.0167(10) 0.0005(8) 0.0070(9) -0.0012(9)
N1 0.0185(13) 0.0148(12) 0.0141(12) 0.0002(10) 0.0026(10) 0.0024(10)
N2 0.0160(13) 0.0214(14) 0.0220(14) -0.0011(11) 0.0042(11) 0.0037(11)
N3 0.0177(13) 0.0185(14) 0.0243(14) -0.0006(11) 0.0026(11) -0.0069(11)
N4 0.0156(13) 0.0210(14) 0.0163(13) -0.0007(11) 0.0026(10) -0.0010(11)
N5 0.0219(14) 0.0149(13) 0.0208(14) 0.0016(11) 0.0049(11) 0.0017(11)
N6 0.0226(14) 0.0176(13) 0.0209(14) -0.0051(11) 0.0041(11) 0.0016(11)
N7 0.0174(13) 0.0226(14) 0.0180(13) 0.0055(11) 0.0003(11) 0.0005(11)
N8 0.0230(14) 0.0190(14) 0.0262(15) 0.0040(11) 0.0095(12) 0.0092(11)
N9 0.0291(16) 0.0206(14) 0.0227(14) -0.0065(12) 0.0034(12) -0.0044(12)
N10 0.0210(13) 0.0128(12) 0.0179(13) 0.0015(10) 0.0050(11) 0.0002(10)
N11 0.0166(13) 0.0165(13) 0.0159(13) 0.0001(10) 0.0018(10) -0.0013(10)
N12 0.0159(13) 0.0153(13) 0.0204(13) 0.0021(10) 0.0047(11) -0.0020(10)
C1 0.0165(15) 0.0145(14) 0.0166(15) 0.0009(12) 0.0050(12) 0.0022(12)
C2 0.0279(18) 0.0226(17) 0.0194(16) -0.0022(13) 0.0050(14) 0.0068(14)
C3 0.0204(16) 0.0213(17) 0.0295(18) 0.0047(14) 0.0079(14) -0.0031(13)
C4 0.0150(15) 0.0167(15) 0.0157(15) -0.0018(12) 0.0027(12) 0.0034(12)
C5 0.0226(17) 0.0242(18) 0.0316(19) 0.0086(15) 0.0049(15) 0.0089(14)
C6 0.0168(16) 0.0317(19) 0.0296(19) -0.0111(15) -0.0029(14) 0.0015(14)
C7 0.0160(14) 0.0130(14) 0.0174(15) 0.0019(12) 0.0024(12) -0.0019(12)
C8 0.0262(18) 0.0220(17) 0.0290(18) 0.0025(14) 0.0136(15) 0.0003(14)
C9 0.0266(18) 0.0165(16) 0.0293(18) 0.0059(14) 0.0074(15) 0.0024(14)
C10 0.0150(15) 0.0207(16) 0.0169(15) -0.0053(13) 0.0027(12) -0.0030(12)
C11 0.0161(16) 0.0316(19) 0.0217(17) 0.0018(14) 0.0014(13) 0.0008(14)
C12 0.0282(19) 0.033(2) 0.0277(19) -0.0148(16) 0.0081(15) -0.0051(16)
C13 0.0272(17) 0.0122(15) 0.0222(16) 0.0008(13) 0.0036(14) 0.0048(13)
C14 0.063(3) 0.0183(17) 0.0275(19) 0.0003(15) 0.0155(19) -0.0152(18)
C15 0.042(2) 0.035(2) 0.037(2) -0.0076(18) -0.0093(18) 0.0237(19)
C16 0.0170(15) 0.0176(15) 0.0161(15) -0.0018(12) 0.0030(12) 0.0008(12)
C17 0.0201(17) 0.0297(19) 0.0246(17) -0.0115(15) -0.0022(14) 0.0013(14)
C18 0.0320(19) 0.0265(18) 0.0222(17) -0.0011(14) 0.0129(15) 0.0016(15)
C19 0.0199(16) 0.0225(16) 0.0161(15) -0.0011(13) 0.0039(12) -0.0009(13)
C20 0.0232(17) 0.0290(18) 0.0221(17) 0.0039(14) 0.0064(14) -0.0018(14)
C21 0.037(2) 0.031(2) 0.0208(17) -0.0071(15) 0.0028(15) -0.0082(16)
C22 0.0173(15) 0.0127(14) 0.0175(15) 0.0010(12) 0.0031(12) 0.0043(12)
C23 0.0169(16) 0.0204(17) 0.0333(19) -0.0008(14) -0.0040(14) 0.0050(13)
C24 0.0233(17) 0.0166(16) 0.0241(17) 0.0061(13) 0.0033(14) 0.0024(13)
C25 0.0224(17) 0.0218(16) 0.0170(15) -0.0034(13) 0.0024(13) -0.0027(13)
C26 0.045(2) 0.035(2) 0.0224(18) -0.0087(16) 0.0137(17) -0.0114(18)
C27 0.0252(19) 0.039(2) 0.033(2) -0.0092(17) -0.0065(16) -0.0039(17)
C28 0.0220(16) 0.0112(14) 0.0193(15) -0.0003(12) 0.0044(13) -0.0006(12)
C29 0.036(2) 0.0165(16) 0.0295(19) 0.0006(14) 0.0014(16) 0.0085(15)
C30 0.0322(19) 0.0296(19) 0.0249(18) 0.0013(15) 0.0095(15) -0.0131(16)
C31 0.0142(14) 0.0161(15) 0.0192(15) -0.0005(12) 0.0012(12) -0.0010(12)
C32 0.0263(18) 0.0228(17) 0.0206(17) -0.0031(14) -0.0016(14) -0.0057(14)
C33 0.0170(16) 0.0229(17) 0.0315(18) 0.0066(14) 0.0032(14) 0.0058(13)
C34 0.0162(15) 0.0145(15) 0.0169(15) 0.0016(12) 0.0042(12) -0.0005(12)
C35 0.0257(17) 0.0183(16) 0.0254(17) 0.0055(13) 0.0075(14) -0.0010(13)
C36 0.0284(18) 0.0235(17) 0.0251(17) -0.0032(14) 0.0128(15) -0.0046(14)

loop_
_atom_type_symbol
_atom_type_description
_atom_type_scat_dispersion_real
_atom_type_scat_dispersion_imag
_atom_type_scat_source
C C 0.0033 0.0016 'International Tables Vol C Tables 4.2.6.8 and 6.1.1.4'
H H 0.0000 0.0000 'International Tables Vol C Tables 4.2.6.8 and 6.1.1.4'
N N 0.0061 0.0033 'International Tables Vol C Tables 4.2.6.8 and 6.1.1.4'
O O 0.0106 0.0060 'International Tables Vol C Tables 4.2.6.8 and 6.1.1.4'
P P 0.1023 0.0942 'International Tables Vol C Tables 4.2.6.8 and 6.1.1.4'
Fe Fe 0.3463 0.8444 'International Tables Vol C Tables 4.2.6.8 and 6.1.1.4'

loop_
_geom_angle_atom_site_label_1
_geom_angle_atom_site_label_2
_geom_angle_atom_site_label_3
_geom_angle
_geom_angle_site_symmetry_1
_geom_angle_site_symmetry_3
O15 Fe1 O1 86.45(9) 3_566 .
O15 Fe1 O18 89.37(9) 3_566 3_566
O1 Fe1 O18 175.76(9) . 3_566
O15 Fe1 O2 175.95(9) 3_566 .
O1 Fe1 O2 89.52(9) . .
O18 Fe1 O2 94.66(9) 3_566 .
O15 Fe1 O5 88.54(9) 3_566 .
O1 Fe1 O5 92.18(9) . .
O18 Fe1 O5 88.44(9) 3_566 .
O2 Fe1 O5 92.01(9) . .
O15 Fe1 O21 92.90(9) 3_566 3_566
O1 Fe1 O21 89.23(9) . 3_566
O18 Fe1 O21 90.25(10) 3_566 3_566
O2 Fe1 O21 86.65(9) . 3_566
O5 Fe1 O21 178.04(9) . 3_566
O1 Fe2 O8 87.63(9) . .
O1 Fe2 O4 87.79(9) . .
O8 Fe2 O4 174.66(9) . .
O1 Fe2 O12 175.76(9) . .
O8 Fe2 O12 89.08(9) . .
O4 Fe2 O12 95.63(9) . .
O1 Fe2 O7 93.53(9) . .
O8 Fe2 O7 89.16(9) . .
O4 Fe2 O7 88.39(9) . .
O12 Fe2 O7 89.08(9) . .
O1 Fe2 O9 89.20(9) . .
O8 Fe2 O9 91.81(9) . .
O4 Fe2 O9 90.86(9) . .
O12 Fe2 O9 88.24(9) . .
O7 Fe2 O9 177.14(9) . .
O16 Fe3 O15 89.16(9) . .
O16 Fe3 O14 97.10(9) . .
O15 Fe3 O14 173.33(9) . .
O16 Fe3 O8 175.37(9) . .
O15 Fe3 O8 86.80(9) . .
O14 Fe3 O8 87.03(9) . .
O16 Fe3 O11 87.72(9) . .
O15 Fe3 O11 87.75(9) . .
O14 Fe3 O11 90.20(9) . .
O8 Fe3 O11 94.36(9) . .
O16 Fe3 O19 87.93(9) . .
O15 Fe3 O19 93.28(9) . .
O14 Fe3 O19 89.25(9) . .
O8 Fe3 O19 90.05(9) . .
O11 Fe3 O19 175.52(9) . .
O36 Fe4 O39 87.18(9) 3_656 3_656
O36 Fe4 O22 86.34(9) 3_656 .
O39 Fe4 O22 172.40(9) 3_656 .
O36 Fe4 O26 88.36(9) 3_656 .
O39 Fe4 O26 90.72(9) 3_656 .
O22 Fe4 O26 93.05(9) . .
O36 Fe4 O42 94.47(9) 3_656 3_656
O39 Fe4 O42 87.58(9) 3_656 3_656
O22 Fe4 O42 88.97(9) . 3_656
O26 Fe4 O42 176.62(9) . 3_656
O36 Fe4 O23 174.87(9) 3_656 .
O39 Fe4 O23 96.34(9) 3_656 .
O22 Fe4 O23 90.40(9) . .
O26 Fe4 O23 87.86(9) . .
O42 Fe4 O23 89.42(9) 3_656 .
O25 Fe5 O29 176.62(9) . .
O25 Fe5 O22 87.96(9) . .
O29 Fe5 O22 88.97(9) . .
O25 Fe5 O33 93.44(9) . .
O29 Fe5 O33 89.59(9) . .
O22 Fe5 O33 178.03(9) . .
O25 Fe5 O28 90.49(9) . .
O29 Fe5 O28 88.20(9) . .
O22 Fe5 O28 92.05(8) . .
O33 Fe5 O28 86.56(9) . .
O25 Fe5 O30 89.52(9) . .
O29 Fe5 O30 91.86(9) . .
O22 Fe5 O30 89.11(9) . .
O33 Fe5 O30 92.28(9) . .
O28 Fe5 O30 178.84(9) . .
O29 Fe6 O36 85.83(9) . .
O29 Fe6 O37 175.07(9) . .
O36 Fe6 O37 89.90(9) . .
O29 Fe6 O32 93.85(9) . .
O36 Fe6 O32 87.92(9) . .
O37 Fe6 O32 88.45(9) . .
O29 Fe6 O35 87.86(9) . .
O36 Fe6 O35 173.09(9) . .
O37 Fe6 O35 96.52(9) . .
O32 Fe6 O35 89.71(9) . .
O29 Fe6 O40 89.46(9) . .
O36 Fe6 O40 91.56(9) . .
O37 Fe6 O40 88.19(9) . .
O32 Fe6 O40 176.60(9) . .
O35 Fe6 O40 91.19(9) . .
O3 P1 O4 110.65(12) . .
O3 P1 O2 112.27(12) . .
O4 P1 O2 112.91(12) . .
O3 P1 C1 106.54(13) . .
O4 P1 C1 107.21(13) . .
O2 P1 C1 106.84(13) . .
O6 P2 O7 112.80(13) . .
O6 P2 O5 113.60(13) . .
O7 P2 O5 112.45(12) . .
O6 P2 C4 105.89(14) . .
O7 P2 C4 107.18(13) . .
O5 P2 C4 104.08(13) . .
O10 P3 O11 113.33(13) . .
O10 P3 O9 112.36(13) . .
O11 P3 O9 112.67(12) . .
O10 P3 C7 108.59(14) . .
O11 P3 C7 104.31(13) . .
O9 P3 C7 104.80(13) . .
O13 P4 O14 111.68(13) . .
O13 P4 O12 113.89(13) . .
O14 P4 O12 111.89(12) . .
O13 P4 C10 106.15(14) . .
O14 P4 C10 107.15(14) . .
O12 P4 C10 105.47(14) . .
O17 P5 O16 111.93(13) . .
O17 P5 O18 112.65(13) . .
O16 P5 O18 113.31(13) . .
O17 P5 C13 107.32(14) . .
O16 P5 C13 105.23(14) . .
O18 P5 C13 105.72(15) . .
O20 P6 O19 112.04(13) . .
O20 P6 O21 113.12(13) . .
O19 P6 O21 112.69(12) . .
O20 P6 C16 108.21(14) . .
O19 P6 C16 106.00(13) . .
O21 P6 C16 104.11(13) . .
O24 P7 O25 111.44(13) . .
O24 P7 O23 113.60(13) . .
O25 P7 O23 112.10(12) . .
O24 P7 C19 107.80(14) . .
O25 P7 C19 105.93(14) . .
O23 P7 C19 105.37(14) . .
O27 P8 O28 113.57(13) . .
O27 P8 O26 112.27(13) . .
O28 P8 O26 112.24(12) . .
O27 P8 C22 110.22(14) . .
O28 P8 C22 105.27(13) . .
O26 P8 C22 102.44(13) . .
O31 P9 O32 113.24(13) . .
O31 P9 O30 113.79(13) . .
O32 P9 O30 112.60(12) . .
O31 P9 C25 106.35(15) . .
O32 P9 C25 105.04(14) . .
O30 P9 C25 104.83(14) . .
O34 P10 O33 112.01(13) . .
O34 P10 O35 111.82(13) . .
O33 P10 O35 111.73(12) . .
O34 P10 C28 106.37(14) . .
O33 P10 C28 107.00(14) . .
O35 P10 C28 107.54(14) . .
O38 P11 O37 113.31(12) . .
O38 P11 O39 110.44(13) . .
O37 P11 O39 113.30(12) . .
O38 P11 C31 105.98(14) . .
O37 P11 C31 106.41(14) . .
O39 P11 C31 106.83(14) . .
O41 P12 O42 112.06(13) . .
O41 P12 O40 112.26(13) . .
O42 P12 O40 112.96(12) . .
O41 P12 C34 108.57(14) . .
O42 P12 C34 105.28(13) . .
O40 P12 C34 105.12(13) . .
Fe2 O1 Fe1 133.43(11) . .
P1 O2 Fe1 133.36(13) . .
P1 O4 Fe2 136.21(13) . .
P2 O5 Fe1 140.08(13) . .
P2 O7 Fe2 137.88(13) . .
Fe2 O8 Fe3 132.57(11) . .
P3 O9 Fe2 139.93(13) . .
P3 O11 Fe3 136.73(13) . .
P4 O12 Fe2 134.65(13) . .
P4 O14 Fe3 138.00(14) . .
Fe1 O15 Fe3 132.64(11) 3_566 .
P5 O16 Fe3 137.60(13) . .
P5 O18 Fe1 136.69(14) . 3_566
P6 O19 Fe3 137.32(13) . .
P6 O21 Fe1 137.12(14) . 3_566
Fe5 O22 Fe4 132.34(11) . .
P7 O23 Fe4 133.83(13) . .
P7 O25 Fe5 140.19(14) . .
P8 O26 Fe4 138.73(13) . .
P8 O28 Fe5 137.75(13) . .
Fe5 O29 Fe6 133.21(11) . .
P9 O30 Fe5 139.92(13) . .
P9 O32 Fe6 137.58(13) . .
P10 O33 Fe5 134.14(13) . .
P10 O35 Fe6 135.86(13) . .
Fe6 O36 Fe4 133.67(11) . 3_656
P11 O37 Fe6 133.76(13) . .
P11 O39 Fe4 137.98(14) . 3_656
P12 O40 Fe6 140.09(13) . .
P12 O42 Fe4 136.66(13) . 3_656
C1 N1 H1A 109.5 . .
C1 N1 H1B 109.5 . .
H1A N1 H1B 109.5 . .
C1 N1 H1C 109.5 . .
H1A N1 H1C 109.5 . .
H1B N1 H1C 109.5 . .
C4 N2 H2A 109.5 . .
C4 N2 H2B 109.5 . .
H2A N2 H2B 109.5 . .
C4 N2 H2C 109.5 . .
H2A N2 H2C 109.5 . .
H2B N2 H2C 109.5 . .
C7 N3 H3A 109.5 . .
C7 N3 H3B 109.5 . .
H3A N3 H3B 109.5 . .
C7 N3 H3C 109.5 . .
H3A N3 H3C 109.5 . .
H3B N3 H3C 109.5 . .
C10 N4 H4A 109.5 . .
C10 N4 H4B 109.5 . .
H4A N4 H4B 109.5 . .
C10 N4 H4C 109.5 . .
H4A N4 H4C 109.5 . .
H4B N4 H4C 109.5 . .
C13 N5 H5A 109.5 . .
C13 N5 H5B 109.5 . .
H5A N5 H5B 109.5 . .
C13 N5 H5C 109.5 . .
H5A N5 H5C 109.5 . .
H5B N5 H5C 109.5 . .
C16 N6 H6A 109.5 . .
C16 N6 H6B 109.5 . .
H6A N6 H6B 109.5 . .
C16 N6 H6C 109.5 . .
H6A N6 H6C 109.5 . .
H6B N6 H6C 109.5 . .
C19 N7 H7A 109.5 . .
C19 N7 H7B 109.5 . .
H7A N7 H7B 109.5 . .
C19 N7 H7C 109.5 . .
H7A N7 H7C 109.5 . .
H7B N7 H7C 109.5 . .
C22 N8 H8A 109.5 . .
C22 N8 H8B 109.5 . .
H8A N8 H8B 109.5 . .
C22 N8 H8C 109.5 . .
H8A N8 H8C 109.5 . .
H8B N8 H8C 109.5 . .
C25 N9 H9AN 109.5 . .
C25 N9 H9BN 109.5 . .
H9AN N9 H9BN 109.5 . .
C25 N9 H9CN 109.5 . .
H9AN N9 H9CN 109.5 . .
H9BN N9 H9CN 109.5 . .
C28 N10 H10A 109.5 . .
C28 N10 H10B 109.5 . .
H10A N10 H10B 109.5 . .
C28 N10 H10C 109.5 . .
H10A N10 H10C 109.5 . .
H10B N10 H10C 109.5 . .
C31 N11 H11A 109.5 . .
C31 N11 H11B 109.5 . .
H11A N11 H11B 109.5 . .
C31 N11 H11C 109.5 . .
H11A N11 H11C 109.5 . .
H11B N11 H11C 109.5 . .
C34 N12 H12A 109.5 . .
C34 N12 H12B 109.5 . .
H12A N12 H12B 109.5 . .
C34 N12 H12C 109.5 . .
H12A N12 H12C 109.5 . .
H12B N12 H12C 109.5 . .
N1 C1 C2 107.8(3) . .
N1 C1 C3 109.1(3) . .
C2 C1 C3 110.8(3) . .
N1 C1 P1 108.1(2) . .
C2 C1 P1 111.6(2) . .
C3 C1 P1 109.4(2) . .
C1 C2 H2D 109.5 . .
C1 C2 H2E 109.5 . .
H2D C2 H2E 109.5 . .
C1 C2 H2F 109.5 . .
H2D C2 H2F 109.5 . .
H2E C2 H2F 109.5 . .
C1 C3 H3D 109.5 . .
C1 C3 H3E 109.5 . .
H3D C3 H3E 109.5 . .
C1 C3 H3F 109.5 . .
H3D C3 H3F 109.5 . .
H3E C3 H3F 109.5 . .
N2 C4 C6 107.8(3) . .
N2 C4 C5 107.0(3) . .
C6 C4 C5 110.7(3) . .
N2 C4 P2 108.9(2) . .
C6 C4 P2 111.8(2) . .
C5 C4 P2 110.4(2) . .
C4 C5 H5D 109.5 . .
C4 C5 H5E 109.5 . .
H5D C5 H5E 109.5 . .
C4 C5 H5F 109.5 . .
H5D C5 H5F 109.5 . .
H5E C5 H5F 109.5 . .
C4 C6 H6D 109.5 . .
C4 C6 H6E 109.5 . .
H6D C6 H6E 109.5 . .
C4 C6 H6F 109.5 . .
H6D C6 H6F 109.5 . .
H6E C6 H6F 109.5 . .
N3 C7 C9 108.3(3) . .
N3 C7 C8 108.2(3) . .
C9 C7 C8 110.8(3) . .
N3 C7 P3 104.9(2) . .
C9 C7 P3 111.6(2) . .
C8 C7 P3 112.6(2) . .
C7 C8 H8D 109.5 . .
C7 C8 H8E 109.5 . .
H8D C8 H8E 109.5 . .
C7 C8 H8F 109.5 . .
H8D C8 H8F 109.5 . .
H8E C8 H8F 109.5 . .
C7 C9 H9A 109.5 . .
C7 C9 H9B 109.5 . .
H9A C9 H9B 109.5 . .
C7 C9 H9C 109.5 . .
H9A C9 H9C 109.5 . .
H9B C9 H9C 109.5 . .
N4 C10 C11 107.8(3) . .
N4 C10 C12 107.9(3) . .
C11 C10 C12 111.5(3) . .
N4 C10 P4 108.4(2) . .
C11 C10 P4 110.8(2) . .
C12 C10 P4 110.3(2) . .
C10 C11 H11D 109.5 . .
C10 C11 H11E 109.5 . .
H11D C11 H11E 109.5 . .
C10 C11 H11F 109.5 . .
H11D C11 H11F 109.5 . .
H11E C11 H11F 109.5 . .
C10 C12 H12D 109.5 . .
C10 C12 H12E 109.5 . .
H12D C12 H12E 109.5 . .
C10 C12 H12F 109.5 . .
H12D C12 H12F 109.5 . .
H12E C12 H12F 109.5 . .
C15 C13 N5 108.5(3) . .
C15 C13 C14 111.2(3) . .
N5 C13 C14 107.6(3) . .
C15 C13 P5 112.1(3) . .
N5 C13 P5 106.4(2) . .
C14 C13 P5 110.7(2) . .
C13 C14 H14A 109.5 . .
C13 C14 H14B 109.5 . .
H14A C14 H14B 109.5 . .
C13 C14 H14C 109.5 . .
H14A C14 H14C 109.5 . .
H14B C14 H14C 109.5 . .
C13 C15 H15A 109.5 . .
C13 C15 H15B 109.5 . .
H15A C15 H15B 109.5 . .
C13 C15 H15C 109.5 . .
H15A C15 H15C 109.5 . .
H15B C15 H15C 109.5 . .
N6 C16 C18 108.1(3) . .
N6 C16 C17 106.8(3) . .
C18 C16 C17 111.2(3) . .
N6 C16 P6 107.3(2) . .
C18 C16 P6 110.5(2) . .
C17 C16 P6 112.7(2) . .
C16 C17 H17A 109.5 . .
C16 C17 H17B 109.5 . .
H17A C17 H17B 109.5 . .
C16 C17 H17C 109.5 . .
H17A C17 H17C 109.5 . .
H17B C17 H17C 109.5 . .
C16 C18 H18A 109.5 . .
C16 C18 H18B 109.5 . .
H18A C18 H18B 109.5 . .
C16 C18 H18C 109.5 . .
H18A C18 H18C 109.5 . .
H18B C18 H18C 109.5 . .
N7 C19 C20 108.3(3) . .
N7 C19 C21 107.0(3) . .
C20 C19 C21 112.5(3) . .
N7 C19 P7 106.7(2) . .
C20 C19 P7 111.4(2) . .
C21 C19 P7 110.6(2) . .
C19 C20 H20A 109.5 . .
C19 C20 H20B 109.5 . .
H20A C20 H20B 109.5 . .
C19 C20 H20C 109.5 . .
H20A C20 H20C 109.5 . .
H20B C20 H20C 109.5 . .
C19 C21 H21A 109.5 . .
C19 C21 H21B 109.5 . .
H21A C21 H21B 109.5 . .
C19 C21 H21C 109.5 . .
H21A C21 H21C 109.5 . .
H21B C21 H21C 109.5 . .
C23 C22 N8 107.9(3) . .
C23 C22 C24 110.7(3) . .
N8 C22 C24 108.2(3) . .
C23 C22 P8 111.5(2) . .
N8 C22 P8 105.5(2) . .
C24 C22 P8 112.7(2) . .
C22 C23 H23A 109.5 . .
C22 C23 H23B 109.5 . .
H23A C23 H23B 109.5 . .
C22 C23 H23C 109.5 . .
H23A C23 H23C 109.5 . .
H23B C23 H23C 109.5 . .
C22 C24 H24A 109.5 . .
C22 C24 H24B 109.5 . .
H24A C24 H24B 109.5 . .
C22 C24 H24C 109.5 . .
H24A C24 H24C 109.5 . .
H24B C24 H24C 109.5 . .
N9 C25 C27 106.6(3) . .
N9 C25 C26 109.1(3) . .
C27 C25 C26 110.4(3) . .
N9 C25 P9 106.8(2) . .
C27 C25 P9 112.4(3) . .
C26 C25 P9 111.3(2) . .
C25 C26 H26A 109.5 . .
C25 C26 H26B 109.5 . .
H26A C26 H26B 109.5 . .
C25 C26 H26C 109.5 . .
H26A C26 H26C 109.5 . .
H26B C26 H26C 109.5 . .
C25 C27 H27A 109.5 . .
C25 C27 H27B 109.5 . .
H27A C27 H27B 109.5 . .
C25 C27 H27C 109.5 . .
H27A C27 H27C 109.5 . .
H27B C27 H27C 109.5 . .
N10 C28 C29 107.3(3) . .
N10 C28 C30 108.8(3) . .
C29 C28 C30 111.2(3) . .
N10 C28 P10 108.7(2) . .
C29 C28 P10 112.0(2) . .
C30 C28 P10 108.7(2) . .
C28 C29 H29A 109.5 . .
C28 C29 H29B 109.5 . .
H29A C29 H29B 109.5 . .
C28 C29 H29C 109.5 . .
H29A C29 H29C 109.5 . .
H29B C29 H29C 109.5 . .
C28 C30 H30A 109.5 . .
C28 C30 H30B 109.5 . .
H30A C30 H30B 109.5 . .
C28 C30 H30C 109.5 . .
H30A C30 H30C 109.5 . .
H30B C30 H30C 109.5 . .
N11 C31 C32 108.1(3) . .
N11 C31 C33 108.7(3) . .
C32 C31 C33 110.6(3) . .
N11 C31 P11 107.6(2) . .
C32 C31 P11 111.7(2) . .
C33 C31 P11 110.0(2) . .
C31 C32 H32A 109.5 . .
C31 C32 H32B 109.5 . .
H32A C32 H32B 109.5 . .
C31 C32 H32C 109.5 . .
H32A C32 H32C 109.5 . .
H32B C32 H32C 109.5 . .
C31 C33 H33A 109.5 . .
C31 C33 H33B 109.5 . .
H33A C33 H33B 109.5 . .
C31 C33 H33C 109.5 . .
H33A C33 H33C 109.5 . .
H33B C33 H33C 109.5 . .
N12 C34 C35 107.6(3) . .
N12 C34 C36 107.5(3) . .
C35 C34 C36 111.0(3) . .
N12 C34 P12 106.9(2) . .
C35 C34 P12 112.0(2) . .
C36 C34 P12 111.5(2) . .
C34 C35 H35A 109.5 . .
C34 C35 H35B 109.5 . .
H35A C35 H35B 109.5 . .
C34 C35 H35C 109.5 . .
H35A C35 H35C 109.5 . .
H35B C35 H35C 109.5 . .
C34 C36 H36A 109.5 . .
C34 C36 H36B 109.5 . .
H36A C36 H36B 109.5 . .
C34 C36 H36C 109.5 . .
H36A C36 H36C 109.5 . .
H36B C36 H36C 109.5 . .

loop_
_geom_bond_atom_site_label_1
_geom_bond_atom_site_label_2
_geom_bond_distance
_geom_bond_site_symmetry_2
Fe1 O15 1.969(2) 3_566
Fe1 O1 1.972(2) .
Fe1 O18 1.996(2) 3_566
Fe1 O2 2.003(2) .
Fe1 O5 2.030(2) .
Fe1 O21 2.037(2) 3_566
Fe2 O1 1.969(2) .
Fe2 O8 1.990(2) .
Fe2 O4 1.994(2) .
Fe2 O12 2.004(2) .
Fe2 O7 2.031(2) .
Fe2 O9 2.044(2) .
Fe3 O16 1.975(2) .
Fe3 O15 1.979(2) .
Fe3 O14 1.993(2) .
Fe3 O8 1.999(2) .
Fe3 O11 2.023(2) .
Fe3 O19 2.028(2) .
Fe4 O36 1.983(2) 3_656
Fe4 O39 1.986(2) 3_656
Fe4 O22 1.991(2) .
Fe4 O26 1.992(2) .
Fe4 O42 2.016(2) 3_656
Fe4 O23 2.022(2) .
Fe5 O25 1.965(2) .
Fe5 O29 1.965(2) .
Fe5 O22 1.982(2) .
Fe5 O33 2.012(2) .
Fe5 O28 2.047(2) .
Fe5 O30 2.050(2) .
Fe6 O29 1.973(2) .
Fe6 O36 1.975(2) .
Fe6 O37 1.996(2) .
Fe6 O32 2.020(2) .
Fe6 O35 2.020(2) .
Fe6 O40 2.040(2) .
P1 O3 1.505(2) .
P1 O4 1.533(2) .
P1 O2 1.535(2) .
P1 C1 1.841(3) .
P2 O6 1.499(2) .
P2 O7 1.532(2) .
P2 O5 1.537(2) .
P2 C4 1.850(3) .
P3 O10 1.502(2) .
P3 O11 1.529(2) .
P3 O9 1.537(2) .
P3 C7 1.832(3) .
P4 O13 1.495(2) .
P4 O14 1.535(2) .
P4 O12 1.535(2) .
P4 C10 1.846(3) .
P5 O17 1.501(2) .
P5 O16 1.524(2) .
P5 O18 1.533(2) .
P5 C13 1.836(3) .
P6 O20 1.503(2) .
P6 O19 1.529(2) .
P6 O21 1.534(2) .
P6 C16 1.852(3) .
P7 O24 1.497(2) .
P7 O25 1.527(2) .
P7 O23 1.542(2) .
P7 C19 1.840(3) .
P8 O27 1.494(2) .
P8 O28 1.528(2) .
P8 O26 1.535(2) .
P8 C22 1.834(3) .
P9 O31 1.502(2) .
P9 O32 1.532(2) .
P9 O30 1.537(2) .
P9 C25 1.845(3) .
P10 O34 1.501(2) .
P10 O33 1.532(2) .
P10 O35 1.539(2) .
P10 C28 1.839(3) .
P11 O38 1.506(2) .
P11 O37 1.531(2) .
P11 O39 1.536(2) .
P11 C31 1.835(3) .
P12 O41 1.501(2) .
P12 O42 1.532(2) .
P12 O40 1.537(2) .
P12 C34 1.837(3) .
O15 Fe1 1.969(2) 3_566
O18 Fe1 1.996(2) 3_566
O21 Fe1 2.037(2) 3_566
O36 Fe4 1.982(2) 3_656
O39 Fe4 1.986(2) 3_656
O42 Fe4 2.016(2) 3_656
N1 C1 1.510(4) .
N1 H1A 0.9100 .
N1 H1B 0.9100 .
N1 H1C 0.9100 .
N2 C4 1.510(4) .
N2 H2A 0.9100 .
N2 H2B 0.9100 .
N2 H2C 0.9100 .
N3 C7 1.517(4) .
N3 H3A 0.9100 .
N3 H3B 0.9100 .
N3 H3C 0.9100 .
N4 C10 1.509(4) .
N4 H4A 0.9100 .
N4 H4B 0.9100 .
N4 H4C 0.9100 .
N5 C13 1.519(4) .
N5 H5A 0.9100 .
N5 H5B 0.9100 .
N5 H5C 0.9100 .
N6 C16 1.512(4) .
N6 H6A 0.9100 .
N6 H6B 0.9100 .
N6 H6C 0.9100 .
N7 C19 1.508(4) .
N7 H7A 0.9100 .
N7 H7B 0.9100 .
N7 H7C 0.9100 .
N8 C22 1.515(4) .
N8 H8A 0.9100 .
N8 H8B 0.9100 .
N8 H8C 0.9100 .
N9 C25 1.509(4) .
N9 H9AN 0.9100 .
N9 H9BN 0.9100 .
N9 H9CN 0.9100 .
N10 C28 1.510(4) .
N10 H10A 0.9100 .
N10 H10B 0.9100 .
N10 H10C 0.9100 .
N11 C31 1.512(4) .
N11 H11A 0.9100 .
N11 H11B 0.9100 .
N11 H11C 0.9100 .
N12 C34 1.512(4) .
N12 H12A 0.9100 .
N12 H12B 0.9100 .
N12 H12C 0.9100 .
C1 C2 1.518(4) .
C1 C3 1.534(4) .
C2 H2D 0.9800 .
C2 H2E 0.9800 .
C2 H2F 0.9800 .
C3 H3D 0.9800 .
C3 H3E 0.9800 .
C3 H3F 0.9800 .
C4 C6 1.519(4) .
C4 C5 1.532(5) .
C5 H5D 0.9800 .
C5 H5E 0.9800 .
C5 H5F 0.9800 .
C6 H6D 0.9800 .
C6 H6E 0.9800 .
C6 H6F 0.9800 .
C7 C9 1.519(4) .
C7 C8 1.522(5) .
C8 H8D 0.9800 .
C8 H8E 0.9800 .
C8 H8F 0.9800 .
C9 H9A 0.9800 .
C9 H9B 0.9800 .
C9 H9C 0.9800 .
C10 C11 1.516(4) .
C10 C12 1.526(4) .
C11 H11D 0.9800 .
C11 H11E 0.9800 .
C11 H11F 0.9800 .
C12 H12D 0.9800 .
C12 H12E 0.9800 .
C12 H12F 0.9800 .
C13 C15 1.518(5) .
C13 C14 1.521(5) .
C14 H14A 0.9800 .
C14 H14B 0.9800 .
C14 H14C 0.9800 .
C15 H15A 0.9800 .
C15 H15B 0.9800 .
C15 H15C 0.9800 .
C16 C18 1.520(5) .
C16 C17 1.523(4) .
C17 H17A 0.9800 .
C17 H17B 0.9800 .
C17 H17C 0.9800 .
C18 H18A 0.9800 .
C18 H18B 0.9800 .
C18 H18C 0.9800 .
C19 C20 1.517(5) .
C19 C21 1.525(5) .
C20 H20A 0.9800 .
C20 H20B 0.9800 .
C20 H20C 0.9800 .
C21 H21A 0.9800 .
C21 H21B 0.9800 .
C21 H21C 0.9800 .
C22 C23 1.513(4) .
C22 C24 1.521(4) .
C23 H23A 0.9800 .
C23 H23B 0.9800 .
C23 H23C 0.9800 .
C24 H24A 0.9800 .
C24 H24B 0.9800 .
C24 H24C 0.9800 .
C25 C27 1.518(5) .
C25 C26 1.519(5) .
C26 H26A 0.9800 .
C26 H26B 0.9800 .
C26 H26C 0.9800 .
C27 H27A 0.9800 .
C27 H27B 0.9800 .
C27 H27C 0.9800 .
C28 C29 1.519(5) .
C28 C30 1.528(5) .
C29 H29A 0.9800 .
C29 H29B 0.9800 .
C29 H29C 0.9800 .
C30 H30A 0.9800 .
C30 H30B 0.9800 .
C30 H30C 0.9800 .
C31 C32 1.523(4) .
C31 C33 1.527(4) .
C32 H32A 0.9800 .
C32 H32B 0.9800 .
C32 H32C 0.9800 .
C33 H33A 0.9800 .
C33 H33B 0.9800 .
C33 H33C 0.9800 .
C34 C35 1.519(4) .
C34 C36 1.521(4) .
C35 H35A 0.9800 .
C35 H35B 0.9800 .
C35 H35C 0.9800 .
C36 H36A 0.9800 .
C36 H36B 0.9800 .
C36 H36C 0.9800 .

loop_
_geom_torsion_atom_site_label_1
_geom_torsion_atom_site_label_2
_geom_torsion_atom_site_label_3
_geom_torsion_atom_site_label_4
_geom_torsion
_geom_torsion_site_symmetry_4
O3 P1 O2 Fe1 154.96(16) .
O4 P1 O2 Fe1 29.0(2) .
C1 P1 O2 Fe1 -88.6(2) .
O3 P1 O4 Fe2 -166.40(17) .
O2 P1 O4 Fe2 -39.6(2) .
C1 P1 O4 Fe2 77.8(2) .
O6 P2 O5 Fe1 125.3(2) .
O7 P2 O5 Fe1 -4.4(3) .
C4 P2 O5 Fe1 -120.0(2) .
O6 P2 O7 Fe2 -128.12(19) .
O5 P2 O7 Fe2 1.9(2) .
C4 P2 O7 Fe2 115.7(2) .
O10 P3 O9 Fe2 -108.4(2) .
O11 P3 O9 Fe2 21.0(2) .
C7 P3 O9 Fe2 133.8(2) .
O10 P3 O11 Fe3 116.6(2) .
O9 P3 O11 Fe3 -12.4(2) .
C7 P3 O11 Fe3 -125.5(2) .
O13 P4 O12 Fe2 -158.61(17) .
O14 P4 O12 Fe2 -30.8(2) .
C10 P4 O12 Fe2 85.4(2) .
O13 P4 O14 Fe3 165.45(19) .
O12 P4 O14 Fe3 36.4(3) .
C10 P4 O14 Fe3 -78.7(2) .
O17 P5 O16 Fe3 148.71(19) .
O18 P5 O16 Fe3 20.0(3) .
C13 P5 O16 Fe3 -95.0(2) .
O17 P5 O18 Fe1 -153.0(2) 3_566
O16 P5 O18 Fe1 -24.6(3) 3_566
C13 P5 O18 Fe1 90.1(2) 3_566
O20 P6 O19 Fe3 103.1(2) .
O21 P6 O19 Fe3 -25.8(2) .
C16 P6 O19 Fe3 -139.06(19) .
O20 P6 O21 Fe1 -112.7(2) 3_566
O19 P6 O21 Fe1 15.7(2) 3_566
C16 P6 O21 Fe1 130.1(2) 3_566
O24 P7 O23 Fe4 155.27(17) .
O25 P7 O23 Fe4 27.8(2) .
C19 P7 O23 Fe4 -86.9(2) .
O24 P7 O25 Fe5 -158.9(2) .
O23 P7 O25 Fe5 -30.3(3) .
C19 P7 O25 Fe5 84.1(2) .
O27 P8 O26 Fe4 106.2(2) .
O28 P8 O26 Fe4 -23.1(2) .
C22 P8 O26 Fe4 -135.6(2) .
O27 P8 O28 Fe5 -113.3(2) .
O26 P8 O28 Fe5 15.4(2) .
C22 P8 O28 Fe5 126.1(2) .
O31 P9 O30 Fe5 -126.2(2) .
O32 P9 O30 Fe5 4.4(3) .
C25 P9 O30 Fe5 118.0(2) .
O31 P9 O32 Fe6 130.87(19) .
O30 P9 O32 Fe6 0.0(2) .
C25 P9 O32 Fe6 -113.5(2) .
O34 P10 O33 Fe5 -156.78(17) .
O35 P10 O33 Fe5 -30.4(2) .
C28 P10 O33 Fe5 87.0(2) .
O34 P10 O35 Fe6 167.42(17) .
O33 P10 O35 Fe6 41.0(2) .
C28 P10 O35 Fe6 -76.2(2) .
O38 P11 O37 Fe6 154.23(17) .
O39 P11 O37 Fe6 27.4(2) .
C31 P11 O37 Fe6 -89.7(2) .
O38 P11 O39 Fe4 -162.11(18) 3_656
O37 P11 O39 Fe4 -33.8(2) 3_656
C31 P11 O39 Fe4 83.1(2) 3_656
O41 P12 O40 Fe6 112.9(2) .
O42 P12 O40 Fe6 -15.0(2) .
C34 P12 O40 Fe6 -129.3(2) .
O41 P12 O42 Fe4 -116.9(2) 3_656
O40 P12 O42 Fe4 11.1(2) 3_656
C34 P12 O42 Fe4 125.26(19) 3_656
O3 P1 C1 N1 178.95(19) .
O4 P1 C1 N1 -62.5(2) .
O2 P1 C1 N1 58.8(2) .
O3 P1 C1 C2 60.5(3) .
O4 P1 C1 C2 179.0(2) .
O2 P1 C1 C2 -59.7(2) .
O3 P1 C1 C3 -62.4(2) .
O4 P1 C1 C3 56.1(2) .
O2 P1 C1 C3 177.4(2) .
O6 P2 C4 N2 166.7(2) .
O7 P2 C4 N2 -72.7(2) .
O5 P2 C4 N2 46.7(2) .
O6 P2 C4 C6 -74.3(3) .
O7 P2 C4 C6 46.3(3) .
O5 P2 C4 C6 165.6(2) .
O6 P2 C4 C5 49.5(3) .
O7 P2 C4 C5 170.1(2) .
O5 P2 C4 C5 -70.6(2) .
O10 P3 C7 N3 -176.41(19) .
O11 P3 C7 N3 62.5(2) .
O9 P3 C7 N3 -56.2(2) .
O10 P3 C7 C9 66.5(3) .
O11 P3 C7 C9 -54.6(3) .
O9 P3 C7 C9 -173.2(2) .
O10 P3 C7 C8 -58.9(3) .
O11 P3 C7 C8 180.0(2) .
O9 P3 C7 C8 61.4(2) .
O13 P4 C10 N4 177.4(2) .
O14 P4 C10 N4 57.9(2) .
O12 P4 C10 N4 -61.4(2) .
O13 P4 C10 C11 -64.5(3) .
O14 P4 C10 C11 176.1(2) .
O12 P4 C10 C11 56.7(2) .
O13 P4 C10 C12 59.4(3) .
O14 P4 C10 C12 -60.0(3) .
O12 P4 C10 C12 -179.4(2) .
O17 P5 C13 C15 -61.7(3) .
O16 P5 C13 C15 179.0(3) .
O18 P5 C13 C15 58.8(3) .
O17 P5 C13 N5 179.9(2) .
O16 P5 C13 N5 60.5(2) .
O18 P5 C13 N5 -59.7(2) .
O17 P5 C13 C14 63.2(3) .
O16 P5 C13 C14 -56.2(3) .
O18 P5 C13 C14 -176.4(2) .
O20 P6 C16 N6 -170.4(2) .
O19 P6 C16 N6 69.3(2) .
O21 P6 C16 N6 -49.8(2) .
O20 P6 C16 C18 -52.7(3) .
O19 P6 C16 C18 -173.1(2) .
O21 P6 C16 C18 67.9(2) .
O20 P6 C16 C17 72.3(3) .
O19 P6 C16 C17 -48.0(3) .
O21 P6 C16 C17 -167.1(2) .
O24 P7 C19 N7 -177.8(2) .
O25 P7 C19 N7 -58.4(2) .
O23 P7 C19 N7 60.6(2) .
O24 P7 C19 C20 64.2(3) .
O25 P7 C19 C20 -176.4(2) .
O23 P7 C19 C20 -57.4(3) .
O24 P7 C19 C21 -61.8(3) .
O25 P7 C19 C21 57.6(3) .
O23 P7 C19 C21 176.6(2) .
O27 P8 C22 C23 63.3(3) .
O28 P8 C22 C23 -173.9(2) .
O26 P8 C22 C23 -56.4(3) .
O27 P8 C22 N8 -179.9(2) .
O28 P8 C22 N8 -57.1(2) .
O26 P8 C22 N8 60.5(2) .
O27 P8 C22 C24 -62.0(3) .
O28 P8 C22 C24 60.8(3) .
O26 P8 C22 C24 178.3(2) .
O31 P9 C25 N9 -169.7(2) .
O32 P9 C25 N9 70.0(2) .
O30 P9 C25 N9 -48.9(2) .
O31 P9 C25 C27 73.7(3) .
O32 P9 C25 C27 -46.6(3) .
O30 P9 C25 C27 -165.5(3) .
O31 P9 C25 C26 -50.7(3) .
O32 P9 C25 C26 -171.0(3) .
O30 P9 C25 C26 70.1(3) .
O34 P10 C28 N10 -179.0(2) .
O33 P10 C28 N10 -59.1(2) .
O35 P10 C28 N10 61.1(2) .
O34 P10 C28 C29 -60.6(3) .
O33 P10 C28 C29 59.3(3) .
O35 P10 C28 C29 179.5(2) .
O34 P10 C28 C30 62.6(3) .
O33 P10 C28 C30 -177.5(2) .
O35 P10 C28 C30 -57.3(3) .
O38 P11 C31 N11 -176.50(19) .
O37 P11 C31 N11 62.6(2) .
O39 P11 C31 N11 -58.7(2) .
O38 P11 C31 C32 65.0(3) .
O37 P11 C31 C32 -55.9(3) .
O39 P11 C31 C32 -177.2(2) .
O38 P11 C31 C33 -58.3(2) .
O37 P11 C31 C33 -179.1(2) .
O39 P11 C31 C33 59.5(2) .
O41 P12 C34 N12 174.88(19) .
O42 P12 C34 N12 -64.9(2) .
O40 P12 C34 N12 54.6(2) .
O41 P12 C34 C35 57.3(3) .
O42 P12 C34 C35 177.5(2) .
O40 P12 C34 C35 -63.0(2) .
O41 P12 C34 C36 -67.8(3) .
O42 P12 C34 C36 52.3(3) .
O40 P12 C34 C36 171.8(2) .
